data_2008924
loop_
_publ_author_name
'Gzella, Andrzej'
'Wrzeciono, Urszula'
'P\"oppel, Wolfram'

_publ_section_title
;
 Azole. 42. \"Uber Nitropiperidinoimidazolderivate
;
_journal_issue 9
_journal_name_full 'Acta Crystallographica Section C'
_journal_page_first 1562
_journal_page_last 1565
_journal_paper_doi 10.1107/S0108270199005880
_journal_volume 55
_journal_year 1999
_chemical_formula_moiety 'C11 H17 Cl N4 O3'
_chemical_formula_sum 'C11 H17 Cl N4 O3'
_chemical_formula_weight 288.74
_chemical_name_systematic
;
3-Chloro-1-(4-nitro-5-piperidinylimidazolyl)propan-2-ol
;
_space_group_IT_number 2
_symmetry_cell_setting triclinic
_symmetry_space_group_name_Hall '-P 1'
_symmetry_space_group_name_H-M 'P -1'
_audit_creation_method SHELXL93
_cell_angle_alpha 75.870(10)
_cell_angle_beta 82.880(10)
_cell_angle_gamma 89.910(10)
_cell_formula_units_Z 8
_cell_length_a 10.7630(10)
_cell_length_b 16.052(2)
_cell_length_c 16.634(2)
_cell_measurement_reflns_used 59
_cell_measurement_temperature 293(2)
_cell_measurement_theta_max 30.2
_cell_measurement_theta_min 14.5
_cell_volume 2764.1(6)
_computing_cell_refinement 'Kuma KM-4 Software'
_computing_data_collection 'Kuma KM-4 Software (Kuma Diffraction, 1991)'
_computing_data_reduction 'Kuma KM-4 Software'
_computing_molecular_graphics 'ORTEPII (Johnson, 1976)'
_computing_publication_material SHELXL93
_computing_structure_refinement 'SHELXL93 (Sheldrick, 1993)'
_computing_structure_solution 'SHELXS86 (Sheldrick, 1985)'
_diffrn_ambient_temperature 293(2)
_diffrn_measurement_device 'Kuma Diffraction KM-4'
_diffrn_measurement_method \w--2\q
_diffrn_radiation_monochromator graphite
_diffrn_radiation_source 'fine-focus sealed tube'
_diffrn_radiation_type 'Cu K\a'
_diffrn_radiation_wavelength 1.54178
_diffrn_reflns_av_R_equivalents 0.023
_diffrn_reflns_av_sigmaI/netI 0.020
_diffrn_reflns_limit_h_max 13
_diffrn_reflns_limit_h_min -13
_diffrn_reflns_limit_k_max 19
_diffrn_reflns_limit_k_min -18
_diffrn_reflns_limit_l_max 20
_diffrn_reflns_limit_l_min 0
_diffrn_reflns_number 10349
_diffrn_reflns_theta_max 70.54
_diffrn_reflns_theta_min 2.76
_diffrn_standards_decay_% 2.0
_diffrn_standards_interval_count 100
_diffrn_standards_number 2
_exptl_absorpt_coefficient_mu 2.560
_exptl_absorpt_correction_T_max 0.664
_exptl_absorpt_correction_T_min 0.384
_exptl_absorpt_correction_type '\y scan'
_exptl_absorpt_process_details '(North et al., 1968)'
_exptl_crystal_colour Yellow
_exptl_crystal_density_diffrn 1.388
_exptl_crystal_density_method 'not measured'
_exptl_crystal_description Prism
_exptl_crystal_F_000 1216
_exptl_crystal_size_max 0.44
_exptl_crystal_size_mid 0.33
_exptl_crystal_size_min 0.16
_refine_diff_density_max 0.491
_refine_diff_density_min -0.375
_refine_ls_extinction_coef 0.0014(2)
_refine_ls_extinction_method 'SHELXL93 (Sheldrick, 1993)'
_refine_ls_goodness_of_fit_all 1.082
_refine_ls_goodness_of_fit_ref 1.173
_refine_ls_hydrogen_treatment mixed
_refine_ls_matrix_type full
_refine_ls_number_parameters 798
_refine_ls_number_reflns 9965
_refine_ls_number_restraints 0
_refine_ls_restrained_S_all 1.082
_refine_ls_restrained_S_obs 1.173
_refine_ls_R_factor_all 0.060
_refine_ls_R_factor_gt 0.045
_refine_ls_shift/su_max -0.001
_refine_ls_shift/su_mean 0.000
_refine_ls_structure_factor_coef Fsqd
_refine_ls_weighting_details 'w = 1/[\s^2^(Fo^2^)+(0.0907P)^2^+0.4225P] where P=(Fo^2^+2Fc^2^)/3'
_refine_ls_weighting_scheme calc
_refine_ls_wR_factor_ref 0.147
_reflns_number_gt 7912
_reflns_number_total 9965
_reflns_observed_criterion I>2\s(I)
_cod_data_source_file jz1330.cif
_cod_data_source_block 3
_cod_depositor_comments
;
The following automatic conversions were performed:
'_symmetry_cell_setting' value 'Triclinic' changed to 'triclinic'
according to '/home/saulius/struct/CIF-dictionaries/cif_core.dic'
dictionary named 'cif_core.dic' version 2.4.1 from 2010-06-29.

Automatic conversion script
Id: cif_fix_enum 1527 2010-12-29 10:47:43Z saulius 

The following automatic conversions were performed:

'_symmetry_cell_setting' value 'Triclinic' changed to 'triclinic'
according to /home/saulius/struct/CIF-dictionaries/cif_core.dic
dictionary named 'cif_core.dic' version 2.4.1 from 2010-06-29.

Automatic conversion script
Id: cif_fix_values 1715 2011-07-08 13:25:40Z adriana 

The following automatic conversions were performed:

'_refine_ls_weighting_scheme' value 'calc w =
1/[\s^2^(Fo^2^)+(0.0907P)^2^+0.4225P] where P=(Fo^2^+2Fc^2^)/3' was
changed to 'calc'. New tag '_refine_ls_weighting_details' was
created. The value of the new tag was set to 'w =
1/[\s^2^(Fo^2^)+(0.0907P)^2^+0.4225P] where P=(Fo^2^+2Fc^2^)/3'.

Automatic conversion script
Id: cif_fix_values 3143 2015-03-26 13:38:13Z robertas 
;
_cod_original_cell_volume 2764.1(5)
_cod_database_code 2008924

loop_
_symmetry_equiv_pos_as_xyz
'x, y, z'
'-x, -y, -z'

loop_
_atom_site_aniso_label
_atom_site_aniso_U_11
_atom_site_aniso_U_22
_atom_site_aniso_U_33
_atom_site_aniso_U_23
_atom_site_aniso_U_13
_atom_site_aniso_U_12
N1A 0.0549(9) 0.0461(9) 0.0596(9) -0.0138(7) -0.0098(7) -0.0008(7)
C2A 0.0644(12) 0.0487(11) 0.0617(12) -0.0106(9) -0.0160(10) -0.0029(9)
N3A 0.0616(10) 0.0454(9) 0.0731(11) -0.0101(8) -0.0197(8) -0.0024(7)
C4A 0.0559(10) 0.0430(10) 0.0643(11) -0.0139(9) -0.0135(9) 0.0004(8)
C5A 0.0516(10) 0.0446(10) 0.0595(10) -0.0125(8) -0.0104(8) -0.0017(8)
C6A 0.0531(11) 0.0524(11) 0.0650(12) -0.0203(10) -0.0078(9) 0.0034(9)
C7A 0.0489(9) 0.0494(10) 0.0479(9) -0.0120(8) -0.0047(7) 0.0032(8)
C8A 0.0553(11) 0.0477(11) 0.0661(12) -0.0153(9) -0.0032(9) 0.0016(9)
Cl9A 0.0707(3) 0.0532(3) 0.1087(5) -0.0236(3) -0.0097(3) -0.0047(2)
O10A 0.0564(8) 0.0608(9) 0.0620(8) -0.0233(7) -0.0144(7) 0.0147(7)
N11A 0.0736(12) 0.0511(10) 0.0769(12) -0.0216(9) -0.0139(9) 0.0040(9)
O12A 0.1075(14) 0.0505(9) 0.1031(13) -0.0278(9) -0.0135(11) 0.0136(9)
O13A 0.158(2) 0.0772(12) 0.0754(12) -0.0313(10) -0.0280(12) 0.0291(13)
N14A 0.0578(9) 0.0449(8) 0.0604(9) -0.0084(7) -0.0118(7) 0.0006(7)
C15A 0.0697(14) 0.0649(14) 0.0782(15) -0.0032(12) -0.0009(11) -0.0014(11)
C16A 0.103(2) 0.0613(15) 0.090(2) 0.0083(13) -0.008(2) -0.0076(14)
C17A 0.121(2) 0.075(2) 0.086(2) 0.0042(14) -0.034(2) 0.013(2)
C18A 0.083(2) 0.077(2) 0.092(2) -0.0145(14) -0.0345(14) 0.0147(14)
C19A 0.0643(13) 0.0659(14) 0.0750(14) -0.0129(11) -0.0216(11) 0.0004(11)
N1B 0.0526(8) 0.0429(8) 0.0471(8) -0.0116(6) 0.0005(6) -0.0032(6)
C2B 0.0588(11) 0.0553(11) 0.0475(10) -0.0176(9) 0.0027(8) -0.0060(9)
N3B 0.0569(9) 0.0489(9) 0.0590(9) -0.0219(7) 0.0015(7) -0.0056(7)
C4B 0.0536(10) 0.0411(9) 0.0546(10) -0.0136(8) -0.0017(8) -0.0009(8)
C5B 0.0485(9) 0.0431(9) 0.0467(9) -0.0105(7) -0.0015(7) -0.0041(7)
C6B 0.0523(10) 0.0421(10) 0.0553(10) -0.0078(8) -0.0029(8) 0.0007(8)
C7B 0.0512(10) 0.0445(10) 0.0493(10) -0.0095(8) -0.0030(8) 0.0019(8)
C8B 0.0541(11) 0.0433(11) 0.0769(14) -0.0113(10) -0.0052(10) 0.0025(9)
Cl9B 0.0805(4) 0.0515(3) 0.1239(5) -0.0250(3) -0.0140(4) -0.0083(3)
O10B 0.0514(8) 0.0488(8) 0.0720(9) -0.0063(7) 0.0033(7) 0.0066(6)
N11B 0.0767(12) 0.0445(9) 0.0659(11) -0.0133(8) -0.0040(9) 0.0043(8)
O12B 0.1020(13) 0.0479(9) 0.0878(11) -0.0187(8) -0.0017(10) 0.0171(9)
O13B 0.166(2) 0.0586(10) 0.0636(10) -0.0028(8) 0.0114(11) 0.0166(12)
N14B 0.0537(8) 0.0503(9) 0.0458(8) -0.0159(7) 0.0022(6) -0.0033(7)
C15B 0.0630(13) 0.081(2) 0.0695(13) -0.0274(12) 0.0135(10) -0.0180(11)
C16B 0.0712(15) 0.094(2) 0.083(2) -0.0312(15) 0.0211(13) -0.0016(13)
C17B 0.104(2) 0.084(2) 0.0679(14) -0.0333(13) 0.0230(14) -0.005(2)
C18B 0.103(2) 0.085(2) 0.0673(14) -0.0381(13) 0.0016(13) -0.0111(15)
C19B 0.0707(13) 0.077(2) 0.0591(12) -0.0254(11) -0.0081(10) 0.0006(11)
N1C 0.0533(8) 0.0423(8) 0.0541(9) -0.0053(7) -0.0009(7) 0.0026(7)
C2C 0.0603(12) 0.0479(11) 0.0644(12) 0.0007(9) 0.0057(9) 0.0055(9)
N3C 0.0555(9) 0.0413(9) 0.0851(12) 0.0007(9) 0.0055(9) 0.0044(7)
C4C 0.0553(11) 0.0390(9) 0.0739(13) -0.0110(9) -0.0032(9) 0.0043(8)
C5C 0.0520(10) 0.0409(9) 0.0553(10) -0.0072(8) -0.0023(8) 0.0047(8)
C6C 0.0537(11) 0.0524(11) 0.0552(11) -0.0147(9) -0.0041(9) -0.0002(9)
C7C 0.0508(10) 0.0492(10) 0.0505(10) -0.0125(8) -0.0032(8) -0.0010(8)
C8C 0.0537(11) 0.0527(11) 0.0753(14) -0.0231(10) -0.0076(10) 0.0009(9)
Cl9C 0.0810(4) 0.0598(3) 0.1184(5) -0.0322(3) -0.0187(4) 0.0154(3)
O10C 0.0531(8) 0.0657(9) 0.0725(9) -0.0285(8) 0.0042(7) -0.0105(7)
N11C 0.0743(12) 0.0482(10) 0.0934(15) -0.0197(10) -0.0089(11) -0.0019(9)
O12C 0.1106(15) 0.0490(9) 0.126(2) -0.0254(10) -0.0195(12) -0.0124(9)
O13C 0.152(2) 0.0705(12) 0.0920(14) -0.0357(11) 0.0036(13) -0.0176(13)
N14C 0.0599(9) 0.0440(8) 0.0520(8) -0.0063(7) -0.0012(7) 0.0011(7)
C15C 0.0754(15) 0.0658(15) 0.0753(14) -0.0080(12) 0.0189(12) 0.0035(12)
C16C 0.092(2) 0.079(2) 0.094(2) -0.0111(15) 0.032(2) -0.0140(15)
C17C 0.164(3) 0.071(2) 0.070(2) -0.0003(14) 0.022(2) -0.022(2)
C18C 0.132(3) 0.062(2) 0.075(2) 0.0088(13) -0.014(2) -0.001(2)
C19C 0.096(2) 0.0607(14) 0.0746(15) 0.0003(11) -0.0244(13) -0.0006(13)
N1D 0.0544(9) 0.0458(9) 0.0582(9) -0.0119(7) -0.0105(7) 0.0061(7)
C2D 0.0622(12) 0.0557(12) 0.0629(12) -0.0194(10) -0.0141(10) 0.0096(9)
N3D 0.0588(9) 0.0523(10) 0.0739(11) -0.0244(8) -0.0163(8) 0.0098(8)
C4D 0.0570(11) 0.0448(10) 0.0665(12) -0.0153(9) -0.0079(9) 0.0053(8)
C5D 0.0525(10) 0.0454(10) 0.0589(10) -0.0141(8) -0.0090(8) 0.0063(8)
C6D 0.0512(10) 0.0478(11) 0.0666(12) -0.0096(9) -0.0082(9) 0.0002(8)
C7D 0.0484(9) 0.0466(10) 0.0500(10) -0.0077(8) -0.0060(8) -0.0024(8)
C8D 0.0528(11) 0.0469(11) 0.0640(12) -0.0124(9) -0.0040(9) -0.0027(8)
Cl9D 0.0671(3) 0.0556(3) 0.1165(5) -0.0278(3) -0.0064(3) 0.0058(3)
O10D 0.0546(8) 0.0510(8) 0.0713(9) -0.0042(7) -0.0157(7) -0.0080(6)
N11D 0.0815(12) 0.0460(10) 0.0723(12) -0.0126(8) -0.0047(10) -0.0008(9)
O12D 0.125(2) 0.0481(9) 0.1077(14) -0.0187(9) -0.0142(12) -0.0125(10)
O13D 0.166(2) 0.0586(10) 0.0755(12) -0.0034(9) -0.0136(12) -0.0123(12)
N14D 0.0637(10) 0.0514(9) 0.0597(9) -0.0180(7) -0.0146(8) 0.0065(8)
C15D 0.078(2) 0.080(2) 0.0744(15) -0.0309(13) -0.0054(12) 0.0096(13)
C16D 0.112(2) 0.097(2) 0.088(2) -0.049(2) -0.023(2) 0.028(2)
C17D 0.142(3) 0.105(2) 0.092(2) -0.051(2) -0.054(2) 0.032(2)
C18D 0.094(2) 0.083(2) 0.102(2) -0.027(2) -0.050(2) 0.0107(15)
C19D 0.0710(14) 0.0708(15) 0.0752(14) -0.0198(12) -0.0216(11) 0.0125(11)

loop_
_atom_site_label
_atom_site_type_symbol
_atom_site_fract_x
_atom_site_fract_y
_atom_site_fract_z
_atom_site_U_iso_or_equiv
_atom_site_thermal_displace_type
_atom_site_occupancy
_atom_site_calc_flag
_atom_site_refinement_flags
_atom_site_disorder_group
N1A N 0.7194(2) 1.11767(10) 0.34676(10) 0.0532(4) Uani 1 d . .
C2A C 0.7499(2) 1.04189(13) 0.39612(14) 0.0581(5) Uani 1 d . .
H2A H 0.7464(21) 1.0371(15) 0.4523(15) 0.061(6) Uiso 1 d . .
N3A N 0.7795(2) 0.98422(11) 0.35397(12) 0.0598(4) Uani 1 d . .
C4A C 0.7656(2) 1.02595(12) 0.27361(13) 0.0538(4) Uani 1 d . .
C5A C 0.7282(2) 1.10911(12) 0.26623(12) 0.0517(4) Uani 1 d . .
C6A C 0.6843(2) 1.19496(14) 0.37473(15) 0.0558(5) Uani 1 d . .
H6A H 0.6505(22) 1.1787(15) 0.4309(15) 0.061(6) Uiso 1 d . .
H6B H 0.6237(23) 1.2237(16) 0.3426(14) 0.066(7) Uiso 1 d . .
C7A C 0.7971(2) 1.25321(13) 0.37138(12) 0.0489(4) Uani 1 d . .
H7A H 0.8347(20) 1.2743(14) 0.3129(13) 0.055(6) Uiso 1 d . .
C8A C 0.7488(2) 1.32654(13) 0.40651(15) 0.0565(5) Uani 1 d . .
H8A H 0.7246(22) 1.3108(15) 0.4674(15) 0.065(6) Uiso 1 d . .
H8B H 0.6791(23) 1.3521(16) 0.3793(14) 0.062(6) Uiso 1 d . .
Cl9A Cl 0.86071(6) 1.41276(4) 0.39008(5) 0.0770(2) Uani 1 d . .
O10A O 0.88609(15) 1.21041(10) 0.42050(10) 0.0577(4) Uani 1 d . .
H10A H 0.9281(27) 1.1923(19) 0.3923(17) 0.077(10) Uiso 1 d . .
N11A N 0.7847(2) 0.97931(12) 0.21119(13) 0.0658(5) Uani 1 d . .
O12A O 0.8119(2) 0.90363(11) 0.23239(12) 0.0855(5) Uani 1 d . .
O13A O 0.7752(2) 1.01622(13) 0.13915(12) 0.1003(7) Uani 1 d . .
N14A N 0.6936(2) 1.17573(11) 0.20335(11) 0.0548(4) Uani 1 d . .
C15A C 0.7896(2) 1.2160(2) 0.1353(2) 0.0742(6) Uani 1 d . .
H15A H 0.8081 1.1781 0.0982 0.089 Uiso 1 calc . .
H15B H 0.8658 1.2257 0.1577 0.089 Uiso 1 calc . .
C16A C 0.7446(3) 1.3006(2) 0.0870(2) 0.0899(8) Uani 1 d . .
H16A H 0.7360 1.3406 0.1226 0.108 Uiso 1 calc . .
H16B H 0.8065 1.3248 0.0394 0.108 Uiso 1 calc . .
C17A C 0.6207(3) 1.2898(2) 0.0567(2) 0.0962(9) Uani 1 d . .
H17A H 0.6317 1.2567 0.0149 0.115 Uiso 1 calc . .
H17B H 0.5907 1.3458 0.0309 0.115 Uiso 1 calc . .
C18A C 0.5255(3) 1.2446(2) 0.1284(2) 0.0831(7) Uani 1 d . .
H18A H 0.5064 1.2812 0.1665 0.100 Uiso 1 calc . .
H18B H 0.4487 1.2338 0.1071 0.100 Uiso 1 calc . .
C19A C 0.5741(2) 1.1607(2) 0.1746(2) 0.0681(6) Uani 1 d . .
H19A H 0.5135 1.1341 0.2222 0.082 Uiso 1 calc . .
H19B H 0.5858 1.1218 0.1380 0.082 Uiso 1 calc . .
N1B N 1.10939(15) 0.93959(10) 0.34730(9) 0.0480(3) Uani 1 d . .
C2B C 1.0589(2) 0.98254(14) 0.40344(12) 0.0538(4) Uani 1 d . .
H2B H 1.0313(22) 0.9494(15) 0.4599(15) 0.064(6) Uiso 1 d . .
N3B N 1.0487(2) 1.06450(11) 0.37037(10) 0.0542(4) Uani 1 d . .
C4B C 1.0951(2) 1.07396(12) 0.28887(12) 0.0499(4) Uani 1 d . .
C5B C 1.1353(2) 0.99776(12) 0.27120(11) 0.0466(4) Uani 1 d . .
C6B C 1.1310(2) 0.84780(12) 0.36622(13) 0.0510(4) Uani 1 d . .
H6C H 1.1493(20) 0.8333(15) 0.4264(14) 0.058(6) Uiso 1 d . .
H6D H 1.2003(21) 0.8388(14) 0.3250(13) 0.056(6) Uiso 1 d . .
C7B C 1.0149(2) 0.79563(12) 0.36019(12) 0.0490(4) Uani 1 d . .
H7B H 1.0066(22) 0.8031(15) 0.3008(15) 0.064(6) Uiso 1 d . .
C8B C 1.0422(2) 0.70381(13) 0.3996(2) 0.0590(5) Uani 1 d . .
H8C H 1.0365(23) 0.7004(16) 0.4618(16) 0.074(7) Uiso 1 d . .
H8D H 1.1196(22) 0.6897(14) 0.3783(13) 0.053(6) Uiso 1 d . .
Cl9B Cl 0.93458(6) 0.62786(4) 0.38293(5) 0.0846(2) Uani 1 d . .
O10B O 0.90649(14) 0.81748(10) 0.40587(10) 0.0599(4) Uani 1 d . .
H10B H 0.8784(26) 0.8536(19) 0.3801(17) 0.071(9) Uiso 1 d . .
N11B N 1.0973(2) 1.15613(11) 0.23257(12) 0.0628(4) Uani 1 d . .
O12B O 1.0552(2) 1.21637(10) 0.25931(11) 0.0798(5) Uani 1 d . .
O13B O 1.1385(2) 1.16351(12) 0.15979(11) 0.1006(7) Uani 1 d . .
N14B N 1.19485(15) 0.97146(10) 0.20351(9) 0.0500(4) Uani 1 d . .
C15B C 1.3204(2) 1.0083(2) 0.17094(15) 0.0715(6) Uani 1 d . .
H15C H 1.3655 1.0128 0.2168 0.086 Uiso 1 calc . .
H15D H 1.3148 1.0655 0.1353 0.086 Uiso 1 calc . .
C16B C 1.3895(3) 0.9515(2) 0.1216(2) 0.0838(8) Uani 1 d . .
H16C H 1.4001 0.8956 0.1584 0.101 Uiso 1 calc . .
H16D H 1.4719 0.9767 0.0983 0.101 Uiso 1 calc . .
C17B C 1.3180(3) 0.9409(2) 0.0518(2) 0.0856(8) Uani 1 d . .
H17C H 1.3152 0.9959 0.0118 0.103 Uiso 1 calc . .
H17D H 1.3606 0.9012 0.0231 0.103 Uiso 1 calc . .
C18B C 1.1869(3) 0.9075(2) 0.0862(2) 0.0827(8) Uani 1 d . .
H18C H 1.1897 0.8494 0.1205 0.099 Uiso 1 calc . .
H18D H 1.1402 0.9057 0.0403 0.099 Uiso 1 calc . .
C19B C 1.1200(2) 0.9635(2) 0.13826(14) 0.0675(6) Uani 1 d . .
H19C H 1.1080 1.0200 0.1029 0.081 Uiso 1 calc . .
H19D H 1.0384 0.9380 0.1633 0.081 Uiso 1 calc . .
N1C N 1.61003(15) 0.63196(10) 0.33982(10) 0.0516(4) Uani 1 d . .
C2C C 1.5584(2) 0.55935(14) 0.39461(15) 0.0613(5) Uani 1 d . .
H2C H 1.5281(22) 0.5619(16) 0.4523(15) 0.068(7) Uiso 1 d . .
N3C N 1.5482(2) 0.49585(11) 0.35932(13) 0.0647(5) Uani 1 d . .
C4C C 1.5958(2) 0.52976(13) 0.27816(14) 0.0570(5) Uani 1 d . .
C5C C 1.6359(2) 0.61430(12) 0.26304(12) 0.0506(4) Uani 1 d . .
C6C C 1.6320(2) 0.71254(13) 0.36133(14) 0.0538(4) Uani 1 d . .
H6E H 1.7075(24) 0.7410(16) 0.3248(15) 0.070(7) Uiso 1 d . .
H6F H 1.6508(21) 0.6963(15) 0.4167(15) 0.060(6) Uiso 1 d . .
C7C C 1.5162(2) 0.76769(13) 0.35887(12) 0.0504(4) Uani 1 d . .
H7C H 1.5018(19) 0.7919(14) 0.3009(13) 0.052(5) Uiso 1 d . .
C8C C 1.5449(2) 0.83847(14) 0.3990(2) 0.0593(5) Uani 1 d . .
H8E H 1.6227(24) 0.8669(16) 0.3699(15) 0.070(7) Uiso 1 d . .
H8F H 1.5409(24) 0.8185(17) 0.4605(17) 0.076(7) Uiso 1 d . .
Cl9C Cl 1.43528(7) 0.92240(4) 0.38528(5) 0.0841(2) Uani 1 d . .
O10C O 1.40905(14) 0.72132(10) 0.40611(10) 0.0628(4) Uani 1 d . .
H10C H 1.3767(28) 0.6955(19) 0.3765(17) 0.082(9) Uiso 1 d . .
N11C N 1.5994(2) 0.47747(12) 0.22091(15) 0.0717(5) Uani 1 d . .
O12C O 1.5612(2) 0.40267(11) 0.24701(14) 0.0943(6) Uani 1 d . .
O13C O 1.6392(3) 0.50892(13) 0.14770(14) 0.1038(7) Uani 1 d . .
N14C N 1.6960(2) 0.67655(10) 0.19637(10) 0.0534(4) Uani 1 d . .
C15C C 1.8226(2) 0.6573(2) 0.1643(2) 0.0763(7) Uani 1 d . .
H15E H 1.8187 0.6187 0.1279 0.092 Uiso 1 calc . .
H15F H 1.8673 0.6293 0.2103 0.092 Uiso 1 calc . .
C16C C 1.8906(3) 0.7403(2) 0.1162(2) 0.0935(9) Uani 1 d . .
H16E H 1.9734 0.7279 0.0925 0.112 Uiso 1 calc . .
H16F H 1.9004 0.7766 0.1540 0.112 Uiso 1 calc . .
C17C C 1.8185(4) 0.7875(2) 0.0468(2) 0.1078(12) Uani 1 d . .
H17E H 1.8595 0.8427 0.0199 0.129 Uiso 1 calc . .
H17F H 1.8182 0.7544 0.0051 0.129 Uiso 1 calc . .
C18C C 1.6858(4) 0.8008(2) 0.0807(2) 0.0939(9) Uani 1 d . .
H18E H 1.6394 0.8259 0.0347 0.113 Uiso 1 calc . .
H18F H 1.6859 0.8408 0.1160 0.113 Uiso 1 calc . .
C19C C 1.6213(3) 0.7173(2) 0.1309(2) 0.0788(7) Uani 1 d . .
H19E H 1.5386 0.7284 0.1557 0.095 Uiso 1 calc . .
H19F H 1.6120 0.6793 0.0946 0.095 Uiso 1 calc . .
N1D N 1.2182(2) 0.45283(10) 0.35132(10) 0.0527(4) Uani 1 d . .
C2D C 1.2492(2) 0.50431(15) 0.39964(15) 0.0589(5) Uani 1 d . .
H2D H 1.2446(27) 0.4835(19) 0.4554(19) 0.089(9) Uiso 1 d . .
N3D N 1.2769(2) 0.58313(11) 0.35740(12) 0.0594(4) Uani 1 d . .
C4D C 1.2620(2) 0.58177(13) 0.27781(13) 0.0558(5) Uani 1 d . .
C5D C 1.2254(2) 0.50230(12) 0.27040(12) 0.0519(4) Uani 1 d . .
C6D C 1.1861(2) 0.36132(13) 0.37971(15) 0.0559(5) Uani 1 d . .
H6G H 1.1276(24) 0.3503(16) 0.3450(16) 0.071(7) Uiso 1 d . .
H6H H 1.1527(21) 0.3477(15) 0.4382(15) 0.059(6) Uiso 1 d . .
C7D C 1.2995(2) 0.30613(12) 0.37277(12) 0.0491(4) Uani 1 d . .
H7D H 1.3328(19) 0.3131(14) 0.3139(13) 0.052(5) Uiso 1 d . .
C8D C 1.2541(2) 0.21405(13) 0.40906(15) 0.0551(5) Uani 1 d . .
H8G H 1.1850(23) 0.1996(16) 0.3836(14) 0.064(6) Uiso 1 d . .
H8H H 1.2399(23) 0.2040(17) 0.4640(17) 0.073(7) Uiso 1 d . .
Cl9D Cl 1.36534(6) 0.13758(4) 0.38889(5) 0.0790(2) Uani 1 d . .
O10D O 1.39268(14) 0.32529(10) 0.41912(10) 0.0602(4) Uani 1 d . .
H10D H 1.4331(28) 0.3620(19) 0.3900(17) 0.080(9) Uiso 1 d . .
N11D N 1.2788(2) 0.65994(12) 0.21489(13) 0.0674(5) Uani 1 d . .
O12D O 1.3115(2) 0.72451(11) 0.23436(13) 0.0938(6) Uani 1 d . .
O13D O 1.2595(3) 0.66008(12) 0.14455(12) 0.1023(7) Uani 1 d . .
N14D N 1.1918(2) 0.46640(11) 0.20816(11) 0.0569(4) Uani 1 d . .
C15D C 1.2887(3) 0.4615(2) 0.1407(2) 0.0759(6) Uani 1 d . .
H15G H 1.3652 0.4413 0.1633 0.091 Uiso 1 calc . .
H15H H 1.3061 0.5181 0.1035 0.091 Uiso 1 calc . .
C16D C 1.2458(3) 0.4005(2) 0.0927(2) 0.0937(9) Uani 1 d . .
H16G H 1.3085 0.4000 0.0455 0.112 Uiso 1 calc . .
H16H H 1.2370 0.3428 0.1286 0.112 Uiso 1 calc . .
C17D C 1.1225(4) 0.4269(2) 0.0616(2) 0.1051(11) Uani 1 d . .
H17G H 1.0941 0.3848 0.0342 0.126 Uiso 1 calc . .
H17H H 1.1334 0.4819 0.0209 0.126 Uiso 1 calc . .
C18D C 1.0255(3) 0.4336(2) 0.1333(2) 0.0888(8) Uani 1 d . .
H18G H 0.9482 0.4541 0.1120 0.107 Uiso 1 calc . .
H18H H 1.0084 0.3773 0.1711 0.107 Uiso 1 calc . .
C19D C 1.0714(2) 0.4943(2) 0.1795(2) 0.0710(6) Uani 1 d . .
H19G H 1.0813 0.5518 0.1431 0.085 Uiso 1 calc . .
H19H H 1.0104 0.4958 0.2272 0.085 Uiso 1 calc . .

loop_
_atom_type_symbol
_atom_type_description
_atom_type_scat_dispersion_real
_atom_type_scat_dispersion_imag
_atom_type_scat_source
C C 0.0181 0.0091 'International Tables Vol C Tables 4.2.6.8 and 6.1.1.4'
H H 0.0000 0.0000 'International Tables Vol C Tables 4.2.6.8 and 6.1.1.4'
N N 0.0311 0.0180 'International Tables Vol C Tables 4.2.6.8 and 6.1.1.4'
O O 0.0492 0.0322 'International Tables Vol C Tables 4.2.6.8 and 6.1.1.4'
Cl Cl 0.3639 0.7018 'International Tables Vol C Tables 4.2.6.8 and 6.1.1.4'

loop_
_geom_angle_atom_site_label_1
_geom_angle_atom_site_label_2
_geom_angle_atom_site_label_3
_geom_angle
C2A N1A C5A 108.1(2)
C2A N1A C6A 125.8(2)
C5A N1A C6A 126.2(2)
N3A C2A N1A 112.6(2)
C2A N3A C4A 103.5(2)
N3A C4A C5A 112.9(2)
N3A C4A N11A 118.2(2)
C5A C4A N11A 128.8(2)
N1A C5A C4A 103.0(2)
N1A C5A N14A 120.1(2)
C4A C5A N14A 136.7(2)
N1A C6A C7A 112.2(2)
O10A C7A C8A 108.6(2)
O10A C7A C6A 111.6(2)
C8A C7A C6A 106.4(2)
C7A C8A Cl9A 113.48(15)
O13A N11A O12A 123.1(2)
O13A N11A C4A 118.8(2)
O12A N11A C4A 118.1(2)
C5A N14A C15A 118.0(2)
C5A N14A C19A 114.5(2)
C15A N14A C19A 113.0(2)
N14A C15A C16A 110.0(2)
C17A C16A C15A 111.6(2)
C16A C17A C18A 110.6(2)
C19A C18A C17A 110.9(2)
N14A C19A C18A 109.9(2)
C2B N1B C5B 108.0(2)
C2B N1B C6B 124.9(2)
C5B N1B C6B 127.2(2)
N3B C2B N1B 112.8(2)
C2B N3B C4B 103.7(2)
N3B C4B C5B 112.9(2)
N3B C4B N11B 119.6(2)
C5B C4B N11B 127.5(2)
N1B C5B N14B 119.8(2)
N1B C5B C4B 102.7(2)
N14B C5B C4B 137.4(2)
N1B C6B C7B 112.0(2)
O10B C7B C8B 107.7(2)
O10B C7B C6B 112.5(2)
C8B C7B C6B 105.1(2)
C7B C8B Cl9B 113.8(2)
O13B N11B O12B 122.8(2)
O13B N11B C4B 118.8(2)
O12B N11B C4B 118.3(2)
C5B N14B C19B 117.6(2)
C5B N14B C15B 116.1(2)
C19B N14B C15B 113.3(2)
N14B C15B C16B 109.2(2)
C15B C16B C17B 110.6(2)
C18B C17B C16B 110.4(2)
C17B C18B C19B 111.5(2)
N14B C19B C18B 109.3(2)
C2C N1C C5C 107.7(2)
C2C N1C C6C 124.7(2)
C5C N1C C6C 127.5(2)
N3C C2C N1C 112.6(2)
C2C N3C C4C 103.7(2)
N3C C4C C5C 113.0(2)
N3C C4C N11C 119.0(2)
C5C C4C N11C 128.0(2)
N1C C5C C4C 103.0(2)
N1C C5C N14C 119.5(2)
C4C C5C N14C 137.3(2)
N1C C6C C7C 112.3(2)
O10C C7C C8C 107.8(2)
O10C C7C C6C 112.0(2)
C8C C7C C6C 105.7(2)
C7C C8C Cl9C 113.4(2)
O13C N11C O12C 123.1(2)
O13C N11C C4C 118.7(2)
O12C N11C C4C 118.3(2)
C5C N14C C19C 117.1(2)
C5C N14C C15C 116.0(2)
C19C N14C C15C 113.5(2)
N14C C15C C16C 108.9(2)
C15C C16C C17C 110.7(3)
C18C C17C C16C 110.8(2)
C17C C18C C19C 111.7(3)
N14C C19C C18C 109.2(2)
C2D N1D C5D 107.6(2)
C2D N1D C6D 126.0(2)
C5D N1D C6D 126.4(2)
N3D C2D N1D 113.0(2)
C2D N3D C4D 103.5(2)
N3D C4D C5D 113.2(2)
N3D C4D N11D 118.5(2)
C5D C4D N11D 128.2(2)
C4D C5D N1D 102.8(2)
C4D C5D N14D 137.4(2)
N1D C5D N14D 119.7(2)
N1D C6D C7D 112.3(2)
O10D C7D C8D 108.7(2)
O10D C7D C6D 111.6(2)
C8D C7D C6D 106.5(2)
C7D C8D Cl9D 113.61(15)
O13D N11D O12D 122.9(2)
O13D N11D C4D 118.9(2)
O12D N11D C4D 118.2(2)
C5D N14D C15D 117.3(2)
C5D N14D C19D 114.6(2)
C15D N14D C19D 113.4(2)
N14D C15D C16D 109.6(2)
C17D C16D C15D 111.0(2)
C16D C17D C18D 110.4(2)
C19D C18D C17D 110.3(3)
N14D C19D C18D 110.1(2)

loop_
_geom_bond_atom_site_label_1
_geom_bond_atom_site_label_2
_geom_bond_distance
_geom_bond_site_symmetry_2
_geom_bond_publ_flag
N1A C2A 1.356(3) . ?
N1A C5A 1.371(3) . ?
N1A C6A 1.461(3) . ?
C2A N3A 1.308(3) . ?
N3A C4A 1.367(3) . ?
C4A C5A 1.375(3) . ?
C4A N11A 1.417(3) . ?
C5A N14A 1.388(2) . ?
C6A C7A 1.521(3) . ?
C7A O10A 1.405(2) . ?
C7A C8A 1.502(3) . ?
C8A Cl9A 1.783(2) . ?
N11A O13A 1.217(3) . ?
N11A O12A 1.225(2) . ?
N14A C15A 1.456(3) . ?
N14A C19A 1.467(3) . ?
C15A C16A 1.512(4) . ?
C16A C17A 1.507(5) . ?
C17A C18A 1.508(4) . ?
C18A C19A 1.508(3) . ?
N1B C2B 1.353(3) . ?
N1B C5B 1.374(2) . ?
N1B C6B 1.454(2) . ?
C2B N3B 1.306(3) . ?
N3B C4B 1.357(2) . ?
C4B C5B 1.383(3) . ?
C4B N11B 1.417(2) . ?
C5B N14B 1.382(2) . ?
C6B C7B 1.532(3) . ?
C7B O10B 1.404(2) . ?
C7B C8B 1.504(3) . ?
C8B Cl9B 1.776(2) . ?
N11B O13B 1.214(2) . ?
N11B O12B 1.223(2) . ?
N14B C19B 1.459(3) . ?
N14B C15B 1.461(3) . ?
C15B C16B 1.505(4) . ?
C16B C17B 1.512(4) . ?
C17B C18B 1.503(4) . ?
C18B C19B 1.516(4) . ?
N1C C2C 1.362(2) . ?
N1C C5C 1.370(3) . ?
N1C C6C 1.451(3) . ?
C2C N3C 1.305(3) . ?
N3C C4C 1.361(3) . ?
C4C C5C 1.378(3) . ?
C4C N11C 1.412(3) . ?
C5C N14C 1.389(2) . ?
C6C C7C 1.526(3) . ?
C7C O10C 1.412(2) . ?
C7C C8C 1.501(3) . ?
C8C Cl9C 1.781(2) . ?
N11C O13C 1.222(3) . ?
N11C O12C 1.225(3) . ?
N14C C19C 1.458(3) . ?
N14C C15C 1.462(3) . ?
C15C C16C 1.513(4) . ?
C16C C17C 1.518(5) . ?
C17C C18C 1.504(5) . ?
C18C C19C 1.514(4) . ?
N1D C2D 1.354(3) . ?
N1D C5D 1.379(2) . ?
N1D C6D 1.457(3) . ?
C2D N3D 1.303(3) . ?
N3D C4D 1.358(3) . ?
C4D C5D 1.374(3) . ?
C4D N11D 1.419(3) . ?
C5D N14D 1.386(3) . ?
C6D C7D 1.517(3) . ?
C7D O10D 1.415(2) . ?
C7D C8D 1.511(3) . ?
C8D Cl9D 1.775(2) . ?
N11D O13D 1.213(3) . ?
N11D O12D 1.224(3) . ?
N14D C15D 1.452(3) . ?
N14D C19D 1.468(3) . ?
C15D C16D 1.511(4) . ?
C16D C17D 1.507(5) . ?
C17D C18D 1.510(5) . ?
C18D C19D 1.498(4) . ?

loop_
_geom_hbond_atom_site_label_D
_geom_hbond_atom_site_label_H
_geom_hbond_atom_site_label_A
_geom_hbond_site_symmetry_A
_geom_hbond_distance_DH
_geom_hbond_distance_HA
_geom_hbond_distance_DA
_geom_hbond_angle_DHA
_geom_hbond_publ_flag
O10A H10A N3B . 0.72(3) 2.50(3) 3.134(2) 147(3) yes
O10A H10A O12B . 0.72(3) 2.40(3) 3.029(3) 147(3) yes
O10B H10B N3A . 0.72(3) 2.32(3) 2.988(2) 155(3) yes
O10B H10B O12A . 0.72(3) 2.58(3) 3.171(3) 140(3) yes
O10C H10C N3D . 0.82(3) 2.21(3) 2.962(2) 152(3) yes
O10C H10C O12D . 0.82(3) 2.48(3) 3.152(3) 139(3) yes
O10D H10D N3C . 0.76(3) 2.39(3) 3.092(2) 153(3) yes
O10D H10D O12C . 0.76(3) 2.53(3) 3.164(3) 141(3) yes
C6B H6C O10A 2_776 1.02(2) 2.45(2) 3.423(3) 160(2) yes
C8A H8A O10C 2_776 0.98(2) 2.34(2) 3.273(3) 158(2) yes
C8B H8D N3D . 0.91(2) 2.46(2) 3.292(3) 151(2) yes
C8C H8E N3A 1_655 0.97(3) 2.47(3) 3.332(3) 148(2) yes
C8D H8H O10B 2_766 0.88(3) 2.47(3) 3.262(3) 150(2) yes
C19D H19H Cl9A 1_545 0.97 2.98 3.863(3) 152 .
C15A H15A O13A . 0.97 2.54 3.195(3) 125 .
C15B H15D O13B . 0.97 2.52 3.151(4) 123 .
C15C H15E O13C . 0.97 2.55 3.180(4) 122 .
C15D H15H O13D . 0.97 2.57 3.219(3) 125 .
C19B H19D O12A . 0.97 2.56 3.516(3) 168 .

loop_
_geom_torsion_atom_site_label_1
_geom_torsion_atom_site_label_2
_geom_torsion_atom_site_label_3
_geom_torsion_atom_site_label_4
_geom_torsion
C5A N1A C2A N3A 0.7(2)
C6A N1A C2A N3A -178.8(2)
N1A C2A N3A C4A -0.6(2)
C2A N3A C4A C5A 0.3(2)
C2A N3A C4A N11A -176.8(2)
C2A N1A C5A C4A -0.4(2)
C6A N1A C5A C4A 179.1(2)
C2A N1A C5A N14A 175.6(2)
C6A N1A C5A N14A -4.9(3)
N3A C4A C5A N1A 0.1(2)
N11A C4A C5A N1A 176.9(2)
N3A C4A C5A N14A -174.9(2)
N11A C4A C5A N14A 1.9(4)
C2A N1A C6A C7A 90.2(2)
C5A N1A C6A C7A -89.2(2)
N1A C6A C7A O10A -58.2(2)
N1A C6A C7A C8A -176.6(2)
O10A C7A C8A Cl9A 71.0(2)
C6A C7A C8A Cl9A -168.7(2)
N3A C4A N11A O13A -178.5(2)
C5A C4A N11A O13A 4.8(4)
N3A C4A N11A O12A 0.5(3)
C5A C4A N11A O12A -176.1(2)
N1A C5A N14A C15A 117.2(2)
C4A C5A N14A C15A -68.4(3)
N1A C5A N14A C19A -106.0(2)
C4A C5A N14A C19A 68.4(3)
C5A N14A C15A C16A -164.5(2)
C19A N14A C15A C16A 58.0(3)
N14A C15A C16A C17A -54.8(3)
C15A C16A C17A C18A 53.6(4)
C16A C17A C18A C19A -54.2(3)
C5A N14A C19A C18A 162.0(2)
C15A N14A C19A C18A -59.1(3)
C17A C18A C19A N14A 56.2(3)
C5B N1B C2B N3B 0.4(2)
C6B N1B C2B N3B -179.5(2)
N1B C2B N3B C4B 0.1(2)
C2B N3B C4B C5B -0.5(2)
C2B N3B C4B N11B 179.2(2)
C2B N1B C5B N14B 176.1(2)
C6B N1B C5B N14B -4.0(3)
C2B N1B C5B C4B -0.6(2)
C6B N1B C5B C4B 179.3(2)
N3B C4B C5B N1B 0.7(2)
N11B C4B C5B N1B -179.0(2)
N3B C4B C5B N14B -175.1(2)
N11B C4B C5B N14B 5.2(4)
C2B N1B C6B C7B 86.2(2)
C5B N1B C6B C7B -93.7(2)
N1B C6B C7B O10B -50.7(2)
N1B C6B C7B C8B -167.6(2)
O10B C7B C8B Cl9B 71.2(2)
C6B C7B C8B Cl9B -168.7(2)
N3B C4B N11B O13B -179.6(2)
C5B C4B N11B O13B 0.1(3)
N3B C4B N11B O12B -1.1(3)
C5B C4B N11B O12B 178.6(2)
N1B C5B N14B C19B 106.9(2)
C4B C5B N14B C19B -77.8(3)
N1B C5B N14B C15B -114.2(2)
C4B C5B N14B C15B 61.1(3)
C5B N14B C15B C16B 159.1(2)
C19B N14B C15B C16B -60.3(3)
N14B C15B C16B C17B 57.3(3)
C15B C16B C17B C18B -55.4(3)
C16B C17B C18B C19B 54.3(3)
C5B N14B C19B C18B -161.4(2)
C15B N14B C19B C18B 58.6(3)
C17B C18B C19B N14B -54.8(3)
C5C N1C C2C N3C -0.3(2)
C6C N1C C2C N3C 179.6(2)
N1C C2C N3C C4C 0.1(2)
C2C N3C C4C C5C 0.1(2)
C2C N3C C4C N11C 179.9(2)
C2C N1C C5C C4C 0.3(2)
C6C N1C C5C C4C -179.5(2)
C2C N1C C5C N14C -176.4(2)
C6C N1C C5C N14C 3.7(3)
N3C C4C C5C N1C -0.3(2)
N11C C4C C5C N1C 179.9(2)
N3C C4C C5C N14C 175.5(2)
N11C C4C C5C N14C -4.2(4)
C2C N1C C6C C7C -84.7(2)
C5C N1C C6C C7C 95.2(2)
N1C C6C C7C O10C 51.5(2)
N1C C6C C7C C8C 168.7(2)
O10C C7C C8C Cl9C -71.4(2)
C6C C7C C8C Cl9C 168.68(15)
N3C C4C N11C O13C 178.1(2)
C5C C4C N11C O13C -2.2(4)
N3C C4C N11C O12C -1.2(3)
C5C C4C N11C O12C 178.5(2)
N1C C5C N14C C19C -108.7(2)
C4C C5C N14C C19C 76.0(3)
N1C C5C N14C C15C 113.1(2)
C4C C5C N14C C15C -62.2(3)
C5C N14C C15C C16C -159.6(2)
C19C N14C C15C C16C 60.7(3)
N14C C15C C16C C17C -56.5(3)
C15C C16C C17C C18C 54.2(3)
C16C C17C C18C C19C -53.4(4)
C5C N14C C19C C18C 161.2(2)
C15C N14C C19C C18C -59.6(3)
C17C C18C C19C N14C 54.9(3)
C5D N1D C2D N3D -0.4(2)
C6D N1D C2D N3D 178.2(2)
N1D C2D N3D C4D 0.3(2)
C2D N3D C4D C5D -0.1(2)
C2D N3D C4D N11D 176.7(2)
N3D C4D C5D N1D -0.1(2)
N11D C4D C5D N1D -176.6(2)
N3D C4D C5D N14D 176.0(2)
N11D C4D C5D N14D -0.5(4)
C2D N1D C5D C4D 0.3(2)
C6D N1D C5D C4D -178.3(2)
C2D N1D C5D N14D -176.7(2)
C6D N1D C5D N14D 4.7(3)
C2D N1D C6D C7D -91.4(3)
C5D N1D C6D C7D 86.9(2)
N1D C6D C7D O10D 58.0(2)
N1D C6D C7D C8D 176.5(2)
O10D C7D C8D Cl9D -71.2(2)
C6D C7D C8D Cl9D 168.5(2)
N3D C4D N11D O13D -176.3(2)
C5D C4D N11D O13D 0.0(4)
N3D C4D N11D O12D 3.3(3)
C5D C4D N11D O12D 179.6(2)
C4D C5D N14D C15D 67.5(3)
N1D C5D N14D C15D -116.9(2)
C4D C5D N14D C19D -69.3(3)
N1D C5D N14D C19D 106.3(2)
C5D N14D C15D C16D 164.9(2)
C19D N14D C15D C16D -57.9(3)
N14D C15D C16D C17D 55.6(3)
C15D C16D C17D C18D -55.5(4)
C16D C17D C18D C19D 55.7(3)
C5D N14D C19D C18D -162.7(2)
C15D N14D C19D C18D 58.8(3)
C17D C18D C19D N14D -56.3(3)

loop_
_cod_related_entry_id
_cod_related_entry_database
_cod_related_entry_code
1 ChemSpider 4421894
